data_4517247
loop_
_publ_author_name
'Alice Heskia'
'Thierry Maris'
'James D. Wuest'

_publ_contact_author_email thierry.maris@umontreal.ca
_publ_contact_author_id_orcid 0000-0001-9731-4046
_publ_contact_author_name 'Thierry Maris'
_publ_contact_author_phone '514 340 4177 2579'
_publ_section_title
;
 Putting Fullerenes in Their Place: Cocrystallizing C60 and C70 with
 Phosphangulene Chalcogenides
;
_journal_name_full 'Crystal growth and Design'
_journal_page_first 5418
_journal_paper_doi 10.1021/acs.cgd.9b00954
_journal_volume 19
_journal_year 2019
_chemical_formula_moiety 'C60, C18 H9 O3 P Se, C S2'
_chemical_formula_sum 'C79 H9 O3 P S2 Se'
_chemical_formula_weight 1179.91
_chemical_name_systematic
;
12cH-4,8,12-trioxa-12c-phosphadibenzo[cd,mn]pyrene-12c-selenone 
C60 fullerene carbon disulfide
;
_space_group_crystal_system monoclinic
_space_group_IT_number 4
_space_group_name_Hall 'P 2yb'
_space_group_name_H-M_alt 'P 1 21 1'
_atom_sites_solution_hydrogens geom
_atom_sites_solution_primary dual
_audit_creation_date 2016-10-18
_audit_creation_method
;
Olex2 1.2
(compiled 2016.09.09 svn.r3337 for OlexSys, GUI svn.r5227)
;
_cell_angle_alpha 90
_cell_angle_beta 118.4105(11)
_cell_angle_gamma 90
_cell_formula_units_Z 2
_cell_length_a 13.0971(4)
_cell_length_b 14.1629(4)
_cell_length_c 13.3737(4)
_cell_measurement_reflns_used 9922
_cell_measurement_temperature 100
_cell_measurement_theta_max 60.575
_cell_measurement_theta_min 3.338
_cell_volume 2181.95(11)
_computing_cell_refinement
;
SAINT (2013) V8.37A; Integration Software for Single Crystal Data.
Bruker AXS Inc., Madison, WI 53719-1173.
;
_computing_data_collection
;
APEX 2 (2013) Bruker AXS Inc., Madison, WI 53719-1173.
;
_computing_data_reduction
;
SAINT (2013) V8.37A; Integration Software for Single Crystal Data.
Bruker AXS Inc., Madison, WI 53719-1173.
;
_computing_molecular_graphics 'Olex2 (Dolomanov et al., 2009)'
_computing_publication_material 'Olex2 (Dolomanov et al., 2009)'
_computing_structure_refinement 'XL (Sheldrick, 2008)'
_computing_structure_solution 'ShelXT (Sheldrick, 2015)'
_diffrn_ambient_temperature 100
_diffrn_detector 'CMOS Area detector'
_diffrn_detector_area_resol_mean 10.24
_diffrn_detector_type 'Bruker Photon 100 CMOS Detector'
_diffrn_measured_fraction_theta_full 1.000
_diffrn_measured_fraction_theta_max 0.998
_diffrn_measurement_device 'k-geometry diffractometer'
_diffrn_measurement_device_type 'Bruker Venture Metaljet'
_diffrn_measurement_method '\w and \f scans'
_diffrn_radiation_collimation 'Focusing mirrors'
_diffrn_radiation_monochromator 'Helios MX Mirror Optics'
_diffrn_radiation_probe x-ray
_diffrn_radiation_type GaK\a
_diffrn_radiation_wavelength 1.34139
_diffrn_reflns_av_R_equivalents 0.0650
_diffrn_reflns_av_unetI/netI 0.0317
_diffrn_reflns_Laue_measured_fraction_full 1.000
_diffrn_reflns_Laue_measured_fraction_max 0.998
_diffrn_reflns_limit_h_max 17
_diffrn_reflns_limit_h_min -17
_diffrn_reflns_limit_k_max 18
_diffrn_reflns_limit_k_min -18
_diffrn_reflns_limit_l_max 17
_diffrn_reflns_limit_l_min -17
_diffrn_reflns_number 82538
_diffrn_reflns_point_group_measured_fraction_full 1.000
_diffrn_reflns_point_group_measured_fraction_max 0.999
_diffrn_reflns_theta_full 53.594
_diffrn_reflns_theta_max 60.676
_diffrn_reflns_theta_min 3.269
_diffrn_source 'Metal Jet'
_diffrn_source_target Ga
_diffrn_source_type 'Gallium Liquid Metal Jet Source'
_exptl_absorpt_coefficient_mu 1.945
_exptl_absorpt_correction_type multi-scan
_exptl_absorpt_process_details
;
SADABS-2016/2 (Bruker,2016/2) was used for absorption correction.
wR2(int) was 0.1392 before and 0.0871 after correction.
The Ratio of minimum to maximum transmission is 0.7413.
The \l/2 correction factor is Not present.
;
_exptl_crystal_colour 'dark brown'
_exptl_crystal_colour_modifier dark
_exptl_crystal_colour_primary brown
_exptl_crystal_density_diffrn 1.796
_exptl_crystal_description Block
_exptl_crystal_F_000 1176
_exptl_crystal_recrystallization_method 'crystallized in CS2'
_exptl_crystal_size_max 0.24
_exptl_crystal_size_mid 0.16
_exptl_crystal_size_min 0.12
_refine_diff_density_max 0.962
_refine_diff_density_min -0.614
_refine_diff_density_rms 0.128
_refine_ls_abs_structure_details
;
 Refined as an inversion twin.
;
_refine_ls_abs_structure_Flack 0.45(3)
_refine_ls_extinction_coef .
_refine_ls_extinction_method none
_refine_ls_goodness_of_fit_ref 1.081
_refine_ls_hydrogen_treatment constr
_refine_ls_matrix_type full
_refine_ls_number_parameters 776
_refine_ls_number_reflns 10019
_refine_ls_number_restraints 1
_refine_ls_restrained_S_all 1.081
_refine_ls_R_factor_all 0.0688
_refine_ls_R_factor_gt 0.0648
_refine_ls_shift/su_max 0.001
_refine_ls_shift/su_mean 0.000
_refine_ls_structure_factor_coef Fsqd
_refine_ls_weighting_details 'w=1/[\s^2^(Fo^2^)+(0.1366P)^2^+0.6712P] where P=(Fo^2^+2Fc^2^)/3'
_refine_ls_weighting_scheme calc
_refine_ls_wR_factor_gt 0.1768
_refine_ls_wR_factor_ref 0.1824
_reflns_Friedel_coverage 0.922
_reflns_Friedel_fraction_full 1.000
_reflns_Friedel_fraction_max 0.999
_reflns_number_gt 9245
_reflns_number_total 10019
_reflns_threshold_expression 'I > 2\s(I)'
_cod_data_source_file jw1871_phangse_c60_cs2.cif
_cod_data_source_block jw1871
_cod_database_code 4517247

loop_
_space_group_symop_id
_space_group_symop_operation_xyz
1 'x, y, z'
2 '-x, y+1/2, -z'

loop_
_atom_site_label
_atom_site_type_symbol
_atom_site_fract_x
_atom_site_fract_y
_atom_site_fract_z
_atom_site_U_iso_or_equiv
_atom_site_adp_type
_atom_site_occupancy
_atom_site_site_symmetry_order
_atom_site_calc_flag
_atom_site_refinement_flags_posn
_atom_site_refinement_flags_adp
_atom_site_refinement_flags_occupancy
_atom_site_disorder_assembly
_atom_site_disorder_group
C1C C 0.2313(6) 0.4654(5) 0.8588(6) 0.0503(15) Uani 1 1 d . . . . .
C2C C 0.2991(6) 0.3896(6) 0.9233(6) 0.0497(14) Uani 1 1 d . . . . .
C3C C 0.2677(6) 0.2947(5) 0.8852(6) 0.0478(14) Uani 1 1 d . . . . .
C4C C 0.1684(6) 0.2750(5) 0.7819(6) 0.0491(15) Uani 1 1 d . . . . .
C5C C 0.0983(5) 0.3537(6) 0.7147(6) 0.0491(13) Uani 1 1 d . . . . .
C6C C 0.1273(6) 0.4458(5) 0.7509(6) 0.0489(14) Uani 1 1 d . . . . .
C7C C 0.1185(6) 0.5190(5) 0.6712(6) 0.0507(15) Uani 1 1 d . . . . .
C8C C 0.0778(6) 0.4957(5) 0.5574(6) 0.0501(15) Uani 1 1 d . . . . .
C9C C 0.0450(6) 0.4002(5) 0.5190(6) 0.0483(14) Uani 1 1 d . . . . .
C10C C 0.0548(6) 0.3278(5) 0.5948(6) 0.0526(16) Uani 1 1 d . . . . .
C11C C 0.1001(6) 0.2374(5) 0.5905(6) 0.0492(14) Uani 1 1 d . . . . .
C12C C 0.1359(6) 0.2181(5) 0.5083(6) 0.0487(14) Uani 1 1 d . . . . .
C13C C 0.1270(6) 0.2915(5) 0.4286(6) 0.0476(14) Uani 1 1 d . . . . .
C14C C 0.0832(6) 0.3805(5) 0.4325(5) 0.0458(13) Uani 1 1 d . . . . .
C15C C 0.1356(6) 0.4638(5) 0.4186(6) 0.0492(14) Uani 1 1 d . . . . .
C16C C 0.2319(6) 0.4571(5) 0.4009(5) 0.0449(13) Uani 1 1 d . . . . .
C17C C 0.2782(6) 0.3660(5) 0.3970(5) 0.0479(14) Uani 1 1 d . . . . .
C18C C 0.2266(6) 0.2843(5) 0.4105(6) 0.0477(14) Uani 1 1 d . . . . .
C19C C 0.2978(6) 0.2061(5) 0.4789(6) 0.0488(14) Uani 1 1 d . . . . .
C20C C 0.2419(6) 0.1665(5) 0.5400(6) 0.0478(14) Uani 1 1 d . . . . .
C21C C 0.3100(7) 0.1339(5) 0.6514(6) 0.0491(14) Uani 1 1 d . . . . .
C22C C 0.4338(6) 0.1414(5) 0.7051(6) 0.0481(14) Uani 1 1 d . . . . .
C23C C 0.4882(6) 0.1812(5) 0.6454(6) 0.0470(13) Uani 1 1 d . . . . .
C24C C 0.4190(6) 0.2138(5) 0.5303(6) 0.0470(13) Uani 1 1 d . . . . .
C25C C 0.4717(6) 0.2983(5) 0.5162(6) 0.0477(14) Uani 1 1 d . . . . .
C26C C 0.4039(6) 0.3730(5) 0.4516(5) 0.0478(14) Uani 1 1 d . . . . .
C27C C 0.4358(6) 0.4695(5) 0.4896(6) 0.0467(13) Uani 1 1 d . . . . .
C28C C 0.5340(6) 0.4879(5) 0.5916(6) 0.0498(14) Uani 1 1 d . . . . .
C29C C 0.6042(6) 0.4088(5) 0.6588(6) 0.0483(14) Uani 1 1 d . . . . .
C30C C 0.5750(6) 0.3188(5) 0.6233(6) 0.0486(15) Uani 1 1 d . . . . .
C31C C 0.5845(6) 0.2452(5) 0.7027(6) 0.0489(14) Uani 1 1 d . . . . .
C32C C 0.6242(6) 0.2671(6) 0.8179(6) 0.0508(15) Uani 1 1 d . . . . .
C33C C 0.6554(5) 0.3640(6) 0.8552(5) 0.0486(15) Uani 1 1 d . . . . .
C34C C 0.6453(6) 0.4340(6) 0.7796(6) 0.0518(15) Uani 1 1 d . . . . .
C35C C 0.6004(6) 0.5259(6) 0.7831(6) 0.0506(15) Uani 1 1 d . . . . .
C36C C 0.5308(6) 0.5608(5) 0.6684(6) 0.0488(14) Uani 1 1 d . . . . .
C37C C 0.4298(7) 0.6090(5) 0.6385(6) 0.0506(15) Uani 1 1 d . . . . .
C38C C 0.3264(6) 0.5905(5) 0.5310(6) 0.0483(14) Uani 1 1 d . . . . .
C39C C 0.3285(6) 0.5230(5) 0.4580(5) 0.0478(14) Uani 1 1 d . . . . .
C40C C 0.2265(6) 0.5992(5) 0.5499(6) 0.0475(13) Uani 1 1 d . . . . .
C41C C 0.1339(6) 0.5365(5) 0.4958(6) 0.0486(14) Uani 1 1 d . . . . .
C42C C 0.2679(6) 0.6221(5) 0.6695(6) 0.0496(14) Uani 1 1 d . . . . .
C43C C 0.2140(7) 0.5831(5) 0.7277(6) 0.0498(14) Uani 1 1 d . . . . .
C44C C 0.2841(7) 0.5506(5) 0.8435(6) 0.0496(14) Uani 1 1 d . . . . .
C45C C 0.4046(6) 0.5568(5) 0.8962(6) 0.0465(13) Uani 1 1 d . . . . .
C46C C 0.4607(6) 0.5971(5) 0.8344(6) 0.0494(14) Uani 1 1 d . . . . .
C47C C 0.3927(6) 0.6297(5) 0.7237(6) 0.0501(14) Uani 1 1 d . . . . .
C48C C 0.5654(6) 0.5444(5) 0.8650(6) 0.0511(15) Uani 1 1 d . . . . .
C49C C 0.5775(6) 0.4720(5) 0.9463(6) 0.0483(14) Uani 1 1 d . . . . .
C50C C 0.4752(6) 0.4795(6) 0.9642(5) 0.0492(14) Uani 1 1 d . . . . .
C51C C 0.4257(7) 0.3969(6) 0.9782(6) 0.0500(15) Uani 1 1 d . . . . .
C52C C 0.4707(6) 0.3051(5) 0.9734(6) 0.0497(14) Uani 1 1 d . . . . .
C53C C 0.5661(6) 0.2983(5) 0.9548(6) 0.0491(14) Uani 1 1 d . . . . .
C54C C 0.6197(6) 0.3838(6) 0.9405(6) 0.0515(15) Uani 1 1 d . . . . .
C55C C 0.5691(6) 0.2263(5) 0.8781(6) 0.0470(14) Uani 1 1 d . . . . .
C56C C 0.4760(7) 0.1653(5) 0.8242(6) 0.0508(15) Uani 1 1 d . . . . .
C57C C 0.3764(7) 0.1727(5) 0.8429(7) 0.0506(15) Uani 1 1 d . . . . .
C58C C 0.3740(7) 0.2422(5) 0.9169(6) 0.0489(14) Uani 1 1 d . . . . .
C59C C 0.1706(6) 0.2036(5) 0.7071(6) 0.0506(15) Uani 1 1 d . . . . .
C60C C 0.2726(7) 0.1532(5) 0.7369(6) 0.0509(15) Uani 1 1 d . . . . .
Se1A Se -0.07007(6) 0.34960(5) 1.12400(5) 0.0466(2) Uani 1 1 d . . . . .
P1A P 0.02076(11) 0.35454(12) 1.03139(11) 0.0385(3) Uani 1 1 d . . . . .
O1A O -0.1368(4) 0.3306(3) 0.7811(4) 0.0461(10) Uani 1 1 d . . . . .
C1A C 0.1721(5) 0.3719(4) 1.1041(5) 0.0391(12) Uani 1 1 d . . . . .
O2A O 0.2027(4) 0.2038(3) 1.1031(4) 0.0444(9) Uani 1 1 d . . . . .
C2A C 0.2156(6) 0.4646(5) 1.1153(5) 0.0452(14) Uani 1 1 d . . . . .
O3A O 0.1417(4) 0.5403(3) 1.0639(4) 0.0473(10) Uani 1 1 d . . . . .
C3A C 0.3335(6) 0.4796(5) 1.1767(5) 0.0470(14) Uani 1 1 d . . . . .
H3A H 0.3645 0.5417 1.1910 0.056 Uiso 1 1 calc R . . . .
C4A C 0.4058(6) 0.4012(6) 1.2173(6) 0.0491(15) Uani 1 1 d . . . . .
H4A H 0.4867 0.4113 1.2636 0.059 Uiso 1 1 calc R . . . .
C5A C 0.3649(6) 0.3077(6) 1.1930(6) 0.0481(14) Uani 1 1 d . . . . .
H5A H 0.4171 0.2557 1.2165 0.058 Uiso 1 1 calc R . . . .
C6A C 0.2461(6) 0.2942(5) 1.1338(5) 0.0425(12) Uani 1 1 d . . . . .
C7A C 0.0189(5) 0.2573(4) 0.9472(6) 0.0403(12) Uani 1 1 d . . . . .
C8A C -0.0619(5) 0.2547(4) 0.8321(6) 0.0420(12) Uani 1 1 d . . . . .
C9A C -0.0657(6) 0.1761(5) 0.7681(6) 0.0473(13) Uani 1 1 d . . . . .
H9A H -0.1226 0.1712 0.6904 0.057 Uiso 1 1 calc R . . . .
C10A C 0.0151(6) 0.1055(5) 0.8197(6) 0.0475(14) Uani 1 1 d . . . . .
H10A H 0.0088 0.0496 0.7780 0.057 Uiso 1 1 calc R . . . .
C11A C 0.1062(6) 0.1128(5) 0.9313(6) 0.0445(12) Uani 1 1 d . . . . .
H11A H 0.1646 0.0656 0.9630 0.053 Uiso 1 1 calc R . . . .
C12A C 0.1076(5) 0.1913(4) 0.9932(5) 0.0404(12) Uani 1 1 d . . . . .
C13A C -0.0138(6) 0.4419(5) 0.9268(6) 0.0430(13) Uani 1 1 d . . . . .
C14A C -0.0926(6) 0.4212(5) 0.8146(6) 0.0455(13) Uani 1 1 d . . . . .
C15A C -0.1235(6) 0.4936(6) 0.7336(6) 0.0493(14) Uani 1 1 d . . . . .
H15A H -0.1807 0.4831 0.6570 0.059 Uiso 1 1 calc R . . . .
C16A C -0.0696(6) 0.5802(5) 0.7665(6) 0.0504(15) Uani 1 1 d . . . . .
H16A H -0.0948 0.6305 0.7131 0.061 Uiso 1 1 calc R . . . .
C17A C 0.0200(6) 0.5961(5) 0.8751(7) 0.0496(14) Uani 1 1 d . . . . .
H17A H 0.0607 0.6545 0.8938 0.059 Uiso 1 1 calc R . . . .
C18A C 0.0494(6) 0.5261(4) 0.9560(6) 0.0449(13) Uani 1 1 d . . . . .
S1B S 0.72381(17) 0.34953(18) 0.46290(16) 0.0606(4) Uani 1 1 d . . . . .
C1B C 0.7361(6) 0.3713(5) 0.3563(7) 0.0545(16) Uani 1 1 d . . . . .
S2B S 0.7474(2) 0.39389(19) 0.24864(18) 0.0678(5) Uani 1 1 d . . . . .

loop_
_atom_site_aniso_label
_atom_site_aniso_U_11
_atom_site_aniso_U_22
_atom_site_aniso_U_33
_atom_site_aniso_U_23
_atom_site_aniso_U_13
_atom_site_aniso_U_12
C1C 0.056(4) 0.058(4) 0.049(3) -0.006(3) 0.035(3) 0.002(3)
C2C 0.057(4) 0.062(4) 0.045(3) 0.001(3) 0.037(3) 0.003(3)
C3C 0.057(4) 0.053(4) 0.049(3) 0.009(3) 0.037(3) 0.002(3)
C4C 0.052(3) 0.053(4) 0.059(4) 0.004(3) 0.041(3) -0.001(3)
C5C 0.044(3) 0.059(3) 0.054(3) 0.005(3) 0.031(3) -0.005(3)
C6C 0.050(3) 0.053(3) 0.056(4) 0.001(3) 0.035(3) 0.009(3)
C7C 0.054(4) 0.054(4) 0.054(4) 0.002(3) 0.033(3) 0.010(3)
C8C 0.046(3) 0.056(4) 0.051(4) 0.005(3) 0.025(3) 0.011(3)
C9C 0.044(3) 0.055(4) 0.047(3) 0.001(3) 0.023(3) 0.004(3)
C10C 0.043(3) 0.064(4) 0.057(4) 0.000(3) 0.028(3) -0.003(3)
C11C 0.050(3) 0.049(3) 0.055(4) 0.002(3) 0.030(3) -0.006(3)
C12C 0.051(3) 0.051(3) 0.046(3) -0.005(3) 0.025(3) -0.008(3)
C13C 0.046(3) 0.053(4) 0.041(3) -0.005(3) 0.018(3) -0.007(3)
C14C 0.043(3) 0.055(3) 0.037(3) -0.004(2) 0.018(2) -0.001(2)
C15C 0.050(3) 0.055(4) 0.039(3) 0.007(3) 0.019(3) 0.010(3)
C16C 0.052(3) 0.052(3) 0.034(3) 0.003(2) 0.023(3) 0.000(3)
C17C 0.055(3) 0.058(4) 0.034(2) -0.004(2) 0.023(2) -0.002(3)
C18C 0.050(3) 0.051(3) 0.040(3) -0.007(3) 0.020(3) -0.001(3)
C19C 0.060(4) 0.046(3) 0.045(3) -0.006(3) 0.029(3) -0.001(3)
C20C 0.055(3) 0.041(3) 0.049(3) -0.004(2) 0.026(3) 0.000(3)
C21C 0.064(4) 0.035(3) 0.054(4) 0.001(3) 0.033(3) 0.000(3)
C22C 0.060(4) 0.040(3) 0.051(3) 0.002(3) 0.032(3) 0.009(3)
C23C 0.053(3) 0.049(3) 0.044(3) -0.001(3) 0.027(3) 0.010(3)
C24C 0.058(4) 0.046(3) 0.046(3) -0.006(3) 0.032(3) 0.004(3)
C25C 0.055(3) 0.056(4) 0.045(3) -0.003(3) 0.034(3) 0.004(3)
C26C 0.056(3) 0.059(4) 0.039(3) 0.002(2) 0.032(3) 0.002(3)
C27C 0.057(4) 0.053(3) 0.044(3) 0.002(3) 0.036(3) -0.004(3)
C28C 0.053(3) 0.058(4) 0.054(4) 0.001(3) 0.039(3) -0.004(3)
C29C 0.041(3) 0.061(4) 0.050(3) 0.004(3) 0.028(3) -0.001(3)
C30C 0.051(3) 0.059(4) 0.051(3) 0.005(3) 0.036(3) 0.009(3)
C31C 0.053(3) 0.055(4) 0.047(3) 0.007(3) 0.030(3) 0.012(3)
C32C 0.044(3) 0.065(4) 0.045(3) 0.004(3) 0.023(3) 0.012(3)
C33C 0.036(3) 0.066(4) 0.043(3) -0.001(3) 0.018(2) -0.001(3)
C34C 0.046(3) 0.064(4) 0.052(4) -0.004(3) 0.029(3) -0.005(3)
C35C 0.048(3) 0.059(4) 0.052(4) -0.011(3) 0.029(3) -0.014(3)
C36C 0.050(3) 0.054(4) 0.049(3) -0.001(3) 0.028(3) -0.010(3)
C37C 0.068(4) 0.044(3) 0.051(3) -0.004(3) 0.037(3) -0.009(3)
C38C 0.058(4) 0.041(3) 0.049(3) 0.009(3) 0.027(3) 0.002(3)
C39C 0.054(3) 0.052(3) 0.039(3) 0.009(3) 0.024(3) 0.000(3)
C40C 0.058(4) 0.043(3) 0.047(3) 0.008(3) 0.029(3) 0.007(3)
C41C 0.050(3) 0.047(3) 0.048(3) 0.004(3) 0.023(3) 0.009(3)
C42C 0.062(4) 0.040(3) 0.050(3) 0.002(3) 0.029(3) 0.006(3)
C43C 0.060(4) 0.046(3) 0.051(3) 0.000(3) 0.033(3) 0.009(3)
C44C 0.065(4) 0.047(3) 0.051(3) -0.002(3) 0.038(3) 0.007(3)
C45C 0.060(4) 0.045(3) 0.044(3) -0.008(2) 0.032(3) -0.003(3)
C46C 0.058(4) 0.045(3) 0.047(3) -0.009(3) 0.026(3) -0.009(3)
C47C 0.060(4) 0.046(3) 0.051(3) -0.007(3) 0.031(3) -0.007(3)
C48C 0.053(4) 0.050(4) 0.050(4) -0.010(3) 0.025(3) -0.013(3)
C49C 0.049(3) 0.055(4) 0.040(3) -0.007(3) 0.021(3) -0.004(3)
C50C 0.056(4) 0.059(4) 0.037(3) -0.007(3) 0.026(3) -0.001(3)
C51C 0.060(4) 0.059(4) 0.038(3) 0.001(3) 0.029(3) 0.006(3)
C52C 0.059(4) 0.055(4) 0.038(3) 0.006(3) 0.025(3) 0.006(3)
C53C 0.051(3) 0.056(4) 0.040(3) 0.005(3) 0.021(3) 0.009(3)
C54C 0.046(3) 0.065(4) 0.040(3) -0.002(3) 0.018(3) 0.001(3)
C55C 0.045(3) 0.053(4) 0.043(3) 0.007(2) 0.021(3) 0.012(3)
C56C 0.062(4) 0.050(3) 0.046(3) 0.014(3) 0.030(3) 0.014(3)
C57C 0.065(4) 0.046(3) 0.056(4) 0.010(3) 0.041(3) 0.006(3)
C58C 0.060(4) 0.050(3) 0.045(3) 0.011(3) 0.032(3) 0.006(3)
C59C 0.060(4) 0.049(4) 0.055(4) -0.001(3) 0.037(3) -0.010(3)
C60C 0.064(4) 0.043(3) 0.053(4) 0.001(3) 0.034(3) 0.000(3)
Se1A 0.0524(4) 0.0472(3) 0.0485(3) 0.0002(3) 0.0309(3) 0.0010(3)
P1A 0.0413(6) 0.0403(6) 0.0391(6) -0.0011(6) 0.0232(5) -0.0001(6)
O1A 0.044(2) 0.053(3) 0.044(2) -0.0016(18) 0.0226(18) -0.0006(17)
C1A 0.043(3) 0.043(3) 0.039(3) -0.001(2) 0.025(2) -0.001(2)
O2A 0.049(2) 0.046(2) 0.042(2) 0.0032(18) 0.0249(19) 0.0017(19)
C2A 0.053(3) 0.053(4) 0.039(3) -0.006(3) 0.029(3) -0.005(3)
O3A 0.055(2) 0.041(2) 0.055(3) -0.0040(19) 0.033(2) -0.0015(18)
C3A 0.054(3) 0.053(3) 0.043(3) -0.004(3) 0.030(3) -0.007(3)
C4A 0.046(3) 0.068(4) 0.039(3) -0.004(3) 0.024(3) -0.005(3)
C5A 0.047(3) 0.064(4) 0.038(3) 0.004(3) 0.024(3) 0.009(3)
C6A 0.052(3) 0.046(3) 0.037(3) 0.001(2) 0.026(2) -0.003(3)
C7A 0.045(3) 0.039(3) 0.045(3) -0.003(2) 0.029(3) -0.005(2)
C8A 0.042(3) 0.042(3) 0.047(3) -0.003(2) 0.025(3) -0.006(2)
C9A 0.047(3) 0.056(4) 0.044(3) -0.004(3) 0.026(3) -0.006(3)
C10A 0.063(4) 0.041(3) 0.050(3) -0.009(3) 0.036(3) -0.009(3)
C11A 0.051(3) 0.043(3) 0.050(3) 0.003(2) 0.032(3) -0.001(2)
C12A 0.049(3) 0.038(3) 0.041(3) 0.002(2) 0.027(3) -0.004(2)
C13A 0.047(3) 0.046(3) 0.046(3) 0.007(2) 0.031(3) 0.007(2)
C14A 0.045(3) 0.050(3) 0.048(3) 0.003(3) 0.028(3) 0.007(3)
C15A 0.047(3) 0.060(4) 0.049(3) 0.010(3) 0.030(3) 0.010(3)
C16A 0.059(4) 0.050(3) 0.054(4) 0.011(3) 0.036(3) 0.014(3)
C17A 0.058(4) 0.038(3) 0.069(4) 0.006(3) 0.044(3) 0.004(3)
C18A 0.054(3) 0.040(3) 0.053(3) 0.003(3) 0.036(3) 0.008(3)
S1B 0.0679(10) 0.0644(9) 0.0593(9) -0.0050(10) 0.0382(8) -0.0032(10)
C1B 0.051(3) 0.055(4) 0.058(4) -0.005(3) 0.026(3) 0.001(3)
S2B 0.0740(12) 0.0826(13) 0.0557(10) 0.0037(10) 0.0379(9) 0.0061(10)

loop_
_atom_type_symbol
_atom_type_description
_atom_type_scat_dispersion_real
_atom_type_scat_dispersion_imag
_atom_type_scat_source
C C 0.0140 0.0070 'International Tables Vol C Tables 4.2.6.8 and 6.1.1.4'
H H 0.0000 0.0000 'International Tables Vol C Tables 4.2.6.8 and 6.1.1.4'
O O 0.0390 0.0240 'International Tables Vol C Tables 4.2.6.8 and 6.1.1.4'
P P 0.2540 0.3320 'International Tables Vol C Tables 4.2.6.8 and 6.1.1.4'
S S 0.2920 0.4290 'International Tables Vol C Tables 4.2.6.8 and 6.1.1.4'
Se Se -1.0830 0.8880 'International Tables Vol C Tables 4.2.6.8 and 6.1.1.4'

loop_
_geom_angle_atom_site_label_1
_geom_angle_atom_site_label_2
_geom_angle_atom_site_label_3
_geom_angle
_geom_angle_site_symmetry_1
_geom_angle_site_symmetry_3
C2C C1C C6C 118.9(7) . .
C2C C1C C44C 121.3(7) . .
C44C C1C C6C 107.5(7) . .
C1C C2C C3C 120.8(7) . .
C1C C2C C51C 119.4(7) . .
C3C C2C C51C 108.1(6) . .
C2C C3C C58C 107.7(6) . .
C4C C3C C2C 120.9(7) . .
C4C C3C C58C 119.8(7) . .
C3C C4C C5C 118.3(7) . .
C3C C4C C59C 120.7(6) . .
C59C C4C C5C 109.1(6) . .
C4C C5C C10C 106.6(7) . .
C6C C5C C4C 121.4(7) . .
C6C C5C C10C 121.1(7) . .
C5C C6C C1C 119.8(7) . .
C5C C6C C7C 120.4(7) . .
C7C C6C C1C 107.5(7) . .
C8C C7C C6C 119.2(7) . .
C8C C7C C43C 120.7(7) . .
C43C C7C C6C 108.7(6) . .
C7C C8C C9C 120.6(7) . .
C7C C8C C41C 119.3(7) . .
C9C C8C C41C 108.4(6) . .
C8C C9C C14C 107.5(6) . .
C10C C9C C8C 121.3(6) . .
C10C C9C C14C 118.4(6) . .
C9C C10C C5C 117.4(7) . .
C9C C10C C11C 121.6(6) . .
C11C C10C C5C 108.4(7) . .
C10C C11C C59C 108.3(7) . .
C12C C11C C10C 120.3(7) . .
C12C C11C C59C 119.4(7) . .
C11C C12C C13C 119.5(7) . .
C11C C12C C20C 119.9(6) . .
C20C C12C C13C 107.9(6) . .
C14C C13C C12C 120.6(6) . .
C14C C13C C18C 119.5(6) . .
C18C C13C C12C 108.1(6) . .
C13C C14C C9C 119.7(6) . .
C13C C14C C15C 120.8(6) . .
C15C C14C C9C 107.9(6) . .
C14C C15C C41C 108.7(6) . .
C16C C15C C14C 119.9(6) . .
C16C C15C C41C 119.1(7) . .
C15C C16C C17C 119.9(6) . .
C15C C16C C39C 119.8(6) . .
C17C C16C C39C 108.5(6) . .
C16C C17C C26C 108.5(6) . .
C18C C17C C16C 120.1(6) . .
C18C C17C C26C 119.6(6) . .
C13C C18C C19C 108.0(6) . .
C17C C18C C13C 119.8(7) . .
C17C C18C C19C 120.5(6) . .
C20C C19C C18C 107.8(6) . .
C24C C19C C18C 119.1(6) . .
C24C C19C C20C 120.9(6) . .
C12C C20C C19C 108.2(6) . .
C21C C20C C12C 121.1(6) . .
C21C C20C C19C 119.4(6) . .
C20C C21C C22C 120.3(6) . .
C20C C21C C60C 119.1(6) . .
C22C C21C C60C 108.3(6) . .
C21C C22C C56C 108.4(6) . .
C23C C22C C21C 120.1(6) . .
C23C C22C C56C 119.6(7) . .
C22C C23C C24C 120.0(6) . .
C22C C23C C31C 119.9(6) . .
C24C C23C C31C 108.2(6) . .
C19C C24C C23C 119.3(6) . .
C19C C24C C25C 120.1(6) . .
C25C C24C C23C 108.1(6) . .
C24C C25C C30C 108.4(6) . .
C26C C25C C24C 120.8(6) . .
C26C C25C C30C 118.7(6) . .
C25C C26C C17C 119.8(6) . .
C25C C26C C27C 120.6(6) . .
C27C C26C C17C 108.0(6) . .
C26C C27C C39C 107.9(6) . .
C28C C27C C26C 120.0(7) . .
C28C C27C C39C 120.0(6) . .
C27C C28C C29C 118.8(7) . .
C27C C28C C36C 119.9(6) . .
C29C C28C C36C 109.2(6) . .
C28C C29C C34C 106.4(6) . .
C30C C29C C28C 121.3(6) . .
C30C C29C C34C 120.4(7) . .
C29C C30C C25C 120.6(6) . .
C29C C30C C31C 120.6(6) . .
C31C C30C C25C 107.0(6) . .
C23C C31C C30C 108.3(6) . .
C32C C31C C23C 119.6(6) . .
C32C C31C C30C 120.1(7) . .
C31C C32C C33C 118.8(7) . .
C31C C32C C55C 120.2(7) . .
C55C C32C C33C 108.9(6) . .
C34C C33C C32C 121.0(6) . .
C34C C33C C54C 119.0(7) . .
C54C C33C C32C 108.0(6) . .
C33C C34C C29C 119.0(7) . .
C33C C34C C35C 121.7(7) . .
C35C C34C C29C 108.1(7) . .
C34C C35C C36C 109.6(6) . .
C48C C35C C34C 119.1(7) . .
C48C C35C C36C 119.3(7) . .
C35C C36C C28C 106.7(6) . .
C37C C36C C28C 119.4(6) . .
C37C C36C C35C 120.9(6) . .
C36C C37C C38C 121.0(7) . .
C36C C37C C47C 120.4(7) . .
C38C C37C C47C 107.9(6) . .
C39C C38C C37C 120.2(6) . .
C39C C38C C40C 120.4(7) . .
C40C C38C C37C 107.8(6) . .
C16C C39C C27C 107.1(6) . .
C38C C39C C16C 120.6(6) . .
C38C C39C C27C 119.5(6) . .
C38C C40C C42C 108.3(6) . .
C41C C40C C38C 119.3(6) . .
C41C C40C C42C 119.1(6) . .
C8C C41C C15C 107.5(6) . .
C40C C41C C8C 120.4(6) . .
C40C C41C C15C 120.7(6) . .
C43C C42C C40C 120.1(7) . .
C43C C42C C47C 120.3(6) . .
C47C C42C C40C 108.0(6) . .
C7C C43C C44C 108.2(6) . .
C42C C43C C7C 120.3(7) . .
C42C C43C C44C 119.5(7) . .
C43C C44C C1C 108.2(7) . .
C45C C44C C1C 118.8(7) . .
C45C C44C C43C 120.7(6) . .
C44C C45C C46C 119.6(6) . .
C44C C45C C50C 120.3(6) . .
C50C C45C C46C 108.0(6) . .
C47C C46C C45C 119.5(7) . .
C47C C46C C48C 121.0(6) . .
C48C C46C C45C 107.8(6) . .
C42C C47C C37C 108.0(6) . .
C46C C47C C37C 118.6(7) . .
C46C C47C C42C 120.5(6) . .
C35C C48C C46C 119.8(7) . .
C35C C48C C49C 119.7(7) . .
C46C C48C C49C 109.3(6) . .
C48C C49C C50C 106.7(6) . .
C54C C49C C48C 120.1(6) . .
C54C C49C C50C 119.6(7) . .
C45C C50C C49C 108.2(6) . .
C51C C50C C45C 121.5(7) . .
C51C C50C C49C 118.6(7) . .
C50C C51C C2C 118.7(7) . .
C50C C51C C52C 121.7(6) . .
C52C C51C C2C 107.7(7) . .
C53C C52C C51C 119.5(7) . .
C53C C52C C58C 120.5(7) . .
C58C C52C C51C 107.8(6) . .
C52C C53C C54C 119.8(6) . .
C52C C53C C55C 120.1(7) . .
C55C C53C C54C 108.2(6) . .
C33C C54C C53C 107.4(6) . .
C49C C54C C33C 120.4(7) . .
C49C C54C C53C 120.8(6) . .
C32C C55C C53C 107.6(7) . .
C56C C55C C32C 120.9(6) . .
C56C C55C C53C 119.4(6) . .
C55C C56C C22C 119.8(6) . .
C55C C56C C57C 120.6(7) . .
C57C C56C C22C 107.6(7) . .
C56C C57C C60C 108.8(6) . .
C58C C57C C56C 119.8(7) . .
C58C C57C C60C 119.8(7) . .
C52C C58C C3C 108.7(6) . .
C57C C58C C3C 119.5(7) . .
C57C C58C C52C 119.7(7) . .
C4C C59C C11C 107.5(7) . .
C60C C59C C4C 119.8(7) . .
C60C C59C C11C 120.3(6) . .
C57C C60C C21C 106.9(6) . .
C59C C60C C21C 120.1(7) . .
C59C C60C C57C 120.4(6) . .
C1A P1A Se1A 119.15(19) . .
C1A P1A C7A 97.5(3) . .
C7A P1A Se1A 120.8(2) . .
C13A P1A Se1A 119.5(2) . .
C13A P1A C1A 97.9(3) . .
C13A P1A C7A 96.9(3) . .
C14A O1A C8A 117.8(5) . .
C2A C1A P1A 118.7(5) . .
C6A C1A P1A 119.6(5) . .
C6A C1A C2A 120.9(6) . .
C6A O2A C12A 117.3(5) . .
O3A C2A C1A 121.0(6) . .
C3A C2A C1A 119.3(7) . .
C3A C2A O3A 119.7(6) . .
C18A O3A C2A 117.4(5) . .
C2A C3A H3A 120.9 . .
C2A C3A C4A 118.1(7) . .
C4A C3A H3A 120.9 . .
C3A C4A H4A 118.4 . .
C3A C4A C5A 123.2(6) . .
C5A C4A H4A 118.4 . .
C4A C5A H5A 121.2 . .
C6A C5A C4A 117.6(6) . .
C6A C5A H5A 121.2 . .
O2A C6A C1A 121.0(6) . .
O2A C6A C5A 119.4(6) . .
C5A C6A C1A 119.6(6) . .
C8A C7A P1A 119.8(5) . .
C12A C7A P1A 119.1(5) . .
C12A C7A C8A 120.5(6) . .
C7A C8A O1A 120.4(6) . .
C9A C8A O1A 120.4(6) . .
C9A C8A C7A 119.2(6) . .
C8A C9A H9A 120.7 . .
C10A C9A C8A 118.5(6) . .
C10A C9A H9A 120.7 . .
C9A C10A H10A 118.6 . .
C9A C10A C11A 122.8(6) . .
C11A C10A H10A 118.6 . .
C10A C11A H11A 121.3 . .
C12A C11A C10A 117.3(6) . .
C12A C11A H11A 121.3 . .
C7A C12A O2A 121.0(5) . .
C11A C12A O2A 118.5(6) . .
C11A C12A C7A 120.5(6) . .
C14A C13A P1A 119.3(5) . .
C14A C13A C18A 121.3(6) . .
C18A C13A P1A 119.0(5) . .
O1A C14A C15A 120.1(6) . .
C13A C14A O1A 121.6(6) . .
C13A C14A C15A 118.2(7) . .
C14A C15A H15A 120.4 . .
C16A C15A C14A 119.2(7) . .
C16A C15A H15A 120.4 . .
C15A C16A H16A 119.0 . .
C15A C16A C17A 122.0(6) . .
C17A C16A H16A 119.0 . .
C16A C17A H17A 120.5 . .
C18A C17A C16A 119.1(7) . .
C18A C17A H17A 120.5 . .
O3A C18A C13A 121.4(6) . .
C17A C18A O3A 119.4(6) . .
C17A C18A C13A 119.2(7) . .
S1B C1B S2B 179.5(6) . .

loop_
_geom_bond_atom_site_label_1
_geom_bond_atom_site_label_2
_geom_bond_distance
_geom_bond_site_symmetry_2
C1C C2C 1.398(11) .
C1C C6C 1.464(11) .
C1C C44C 1.453(11) .
C2C C3C 1.427(11) .
C2C C51C 1.463(10) .
C3C C4C 1.403(11) .
C3C C58C 1.452(10) .
C4C C5C 1.451(11) .
C4C C59C 1.432(10) .
C5C C6C 1.380(12) .
C5C C10C 1.470(10) .
C6C C7C 1.453(10) .
C7C C8C 1.391(11) .
C7C C43C 1.435(11) .
C8C C9C 1.439(11) .
C8C C41C 1.459(10) .
C9C C10C 1.405(10) .
C9C C14C 1.489(9) .
C10C C11C 1.424(11) .
C11C C12C 1.412(10) .
C11C C59C 1.463(10) .
C12C C13C 1.454(10) .
C12C C20C 1.443(10) .
C13C C14C 1.396(10) .
C13C C18C 1.439(10) .
C14C C15C 1.421(11) .
C15C C16C 1.393(10) .
C15C C41C 1.466(10) .
C16C C17C 1.438(10) .
C16C C39C 1.461(10) .
C17C C18C 1.395(10) .
C17C C26C 1.453(9) .
C18C C19C 1.456(10) .
C19C C20C 1.445(10) .
C19C C24C 1.402(10) .
C20C C21C 1.401(10) .
C21C C22C 1.431(11) .
C21C C60C 1.468(10) .
C22C C23C 1.415(10) .
C22C C56C 1.456(10) .
C23C C24C 1.441(10) .
C23C C31C 1.443(11) .
C24C C25C 1.437(10) .
C25C C26C 1.387(10) .
C25C C30C 1.457(10) .
C26C C27C 1.449(10) .
C27C C28C 1.383(11) .
C27C C39C 1.471(10) .
C28C C29C 1.457(11) .
C28C C36C 1.470(10) .
C29C C30C 1.350(11) .
C29C C34C 1.483(10) .
C30C C31C 1.450(10) .
C31C C32C 1.408(10) .
C32C C33C 1.451(11) .
C32C C55C 1.434(10) .
C33C C34C 1.377(11) .
C33C C54C 1.450(9) .
C34C C35C 1.438(11) .
C35C C36C 1.448(11) .
C35C C48C 1.399(10) .
C36C C37C 1.369(11) .
C37C C38C 1.455(10) .
C37C C47C 1.465(10) .
C38C C39C 1.377(10) .
C38C C40C 1.451(10) .
C40C C41C 1.395(11) .
C40C C42C 1.460(10) .
C42C C43C 1.390(10) .
C42C C47C 1.443(10) .
C43C C44C 1.450(10) .
C44C C45C 1.391(11) .
C45C C46C 1.459(10) .
C45C C50C 1.442(11) .
C46C C47C 1.394(10) .
C46C C48C 1.439(11) .
C48C C49C 1.448(11) .
C49C C50C 1.474(10) .
C49C C54C 1.382(11) .
C50C C51C 1.393(11) .
C51C C52C 1.442(10) .
C52C C53C 1.388(10) .
C52C C58C 1.434(11) .
C53C C54C 1.458(11) .
C53C C55C 1.460(10) .
C55C C56C 1.384(11) .
C56C C57C 1.444(10) .
C57C C58C 1.408(10) .
C57C C60C 1.450(12) .
C59C C60C 1.396(10) .
Se1A P1A 2.0871(14) .
P1A C1A 1.761(6) .
P1A C7A 1.772(6) .
P1A C13A 1.758(7) .
O1A C8A 1.395(8) .
O1A C14A 1.391(9) .
C1A C2A 1.409(9) .
C1A C6A 1.394(9) .
O2A C6A 1.382(8) .
O2A C12A 1.414(8) .
C2A O3A 1.388(9) .
C2A C3A 1.377(10) .
O3A C18A 1.388(9) .
C3A H3A 0.9500 .
C3A C4A 1.391(11) .
C4A H4A 0.9500 .
C4A C5A 1.407(11) .
C5A H5A 0.9500 .
C5A C6A 1.383(10) .
C7A C8A 1.393(9) .
C7A C12A 1.386(9) .
C8A C9A 1.391(10) .
C9A H9A 0.9500 .
C9A C10A 1.379(11) .
C10A H10A 0.9500 .
C10A C11A 1.402(10) .
C11A H11A 0.9500 .
C11A C12A 1.382(9) .
C13A C14A 1.389(10) .
C13A C18A 1.397(10) .
C14A C15A 1.406(10) .
C15A H15A 0.9500 .
C15A C16A 1.378(11) .
C16A H16A 0.9500 .
C16A C17A 1.384(11) .
C17A H17A 0.9500 .
C17A C18A 1.380(10) .
S1B C1B 1.539(8) .
C1B S2B 1.551(8) .

loop_
_geom_torsion_atom_site_label_1
_geom_torsion_atom_site_label_2
_geom_torsion_atom_site_label_3
_geom_torsion_atom_site_label_4
_geom_torsion
_geom_torsion_site_symmetry_1
_geom_torsion_site_symmetry_2
_geom_torsion_site_symmetry_3
_geom_torsion_site_symmetry_4
C1C C2C C3C C4C 0.4(10) . . . .
C1C C2C C3C C58C 143.3(6) . . . .
C1C C2C C51C C50C -0.2(9) . . . .
C1C C2C C51C C52C -143.7(6) . . . .
C1C C6C C7C C8C 143.5(7) . . . .
C1C C6C C7C C43C -0.3(7) . . . .
C1C C44C C45C C46C 138.3(7) . . . .
C1C C44C C45C C50C 0.3(9) . . . .
C2C C1C C6C C5C -0.1(10) . . . .
C2C C1C C6C C7C -142.4(6) . . . .
C2C C1C C44C C43C 141.4(6) . . . .
C2C C1C C44C C45C -1.2(10) . . . .
C2C C3C C4C C5C -0.1(9) . . . .
C2C C3C C4C C59C 138.7(7) . . . .
C2C C3C C58C C52C -0.6(7) . . . .
C2C C3C C58C C57C -142.9(6) . . . .
C2C C51C C52C C53C 142.4(6) . . . .
C2C C51C C52C C58C -0.1(7) . . . .
C3C C2C C51C C50C 143.2(6) . . . .
C3C C2C C51C C52C -0.2(7) . . . .
C3C C4C C5C C6C -0.2(9) . . . .
C3C C4C C5C C10C 144.3(6) . . . .
C3C C4C C59C C11C -142.5(6) . . . .
C3C C4C C59C C60C -0.2(10) . . . .
C4C C3C C58C C52C 142.9(6) . . . .
C4C C3C C58C C57C 0.6(9) . . . .
C4C C5C C6C C1C 0.3(9) . . . .
C4C C5C C6C C7C 137.7(6) . . . .
C4C C5C C10C C9C -144.1(6) . . . .
C4C C5C C10C C11C -1.4(7) . . . .
C4C C59C C60C C21C -137.2(7) . . . .
C4C C59C C60C C57C -0.2(10) . . . .
C5C C4C C59C C11C -0.3(7) . . . .
C5C C4C C59C C60C 141.9(6) . . . .
C5C C6C C7C C8C 1.5(10) . . . .
C5C C6C C7C C43C -142.3(6) . . . .
C5C C10C C11C C12C -141.2(7) . . . .
C5C C10C C11C C59C 1.3(7) . . . .
C6C C1C C2C C3C -0.2(10) . . . .
C6C C1C C2C C51C 138.5(7) . . . .
C6C C1C C44C C43C -0.2(7) . . . .
C6C C1C C44C C45C -142.8(6) . . . .
C6C C5C C10C C9C 0.5(9) . . . .
C6C C5C C10C C11C 143.2(7) . . . .
C6C C7C C8C C9C -0.1(10) . . . .
C6C C7C C8C C41C -138.8(7) . . . .
C6C C7C C43C C42C 142.5(7) . . . .
C6C C7C C43C C44C 0.2(7) . . . .
C7C C8C C9C C10C -1.1(10) . . . .
C7C C8C C9C C14C -141.8(7) . . . .
C7C C8C C41C C15C 142.9(7) . . . .
C7C C8C C41C C40C -0.8(10) . . . .
C7C C43C C44C C1C 0.0(7) . . . .
C7C C43C C44C C45C 141.8(7) . . . .
C8C C7C C43C C42C -0.6(11) . . . .
C8C C7C C43C C44C -142.9(7) . . . .
C8C C9C C10C C5C 0.9(9) . . . .
C8C C9C C10C C11C -136.6(7) . . . .
C8C C9C C14C C13C 142.3(6) . . . .
C8C C9C C14C C15C -1.2(7) . . . .
C9C C8C C41C C15C -0.3(8) . . . .
C9C C8C C41C C40C -144.0(6) . . . .
C9C C10C C11C C12C -0.4(11) . . . .
C9C C10C C11C C59C 142.1(7) . . . .
C9C C14C C15C C16C 142.9(6) . . . .
C9C C14C C15C C41C 1.0(7) . . . .
C10C C5C C6C C1C -139.1(6) . . . .
C10C C5C C6C C7C -1.7(10) . . . .
C10C C9C C14C C13C 0.3(9) . . . .
C10C C9C C14C C15C -143.2(6) . . . .
C10C C11C C12C C13C 0.5(10) . . . .
C10C C11C C12C C20C 137.7(7) . . . .
C10C C11C C59C C4C -0.6(7) . . . .
C10C C11C C59C C60C -142.6(7) . . . .
C11C C12C C13C C14C -0.2(10) . . . .
C11C C12C C13C C18C 142.4(7) . . . .
C11C C12C C20C C19C -142.6(7) . . . .
C11C C12C C20C C21C 0.7(10) . . . .
C11C C59C C60C C21C 0.2(10) . . . .
C11C C59C C60C C57C 137.2(7) . . . .
C12C C11C C59C C4C 142.2(7) . . . .
C12C C11C C59C C60C 0.3(10) . . . .
C12C C13C C14C C9C -0.2(9) . . . .
C12C C13C C14C C15C 138.6(7) . . . .
C12C C13C C18C C17C -143.1(6) . . . .
C12C C13C C18C C19C 0.1(7) . . . .
C12C C20C C21C C22C -138.2(7) . . . .
C12C C20C C21C C60C -0.3(10) . . . .
C13C C12C C20C C19C -1.1(8) . . . .
C13C C12C C20C C21C 142.3(7) . . . .
C13C C14C C15C C16C -0.1(10) . . . .
C13C C14C C15C C41C -141.9(6) . . . .
C13C C18C C19C C20C -0.7(7) . . . .
C13C C18C C19C C24C -143.4(6) . . . .
C14C C9C C10C C5C 137.5(6) . . . .
C14C C9C C10C C11C 0.0(10) . . . .
C14C C13C C18C C17C -0.1(10) . . . .
C14C C13C C18C C19C 143.1(6) . . . .
C14C C15C C16C C17C -0.2(9) . . . .
C14C C15C C16C C39C -138.8(7) . . . .
C14C C15C C41C C8C -0.5(7) . . . .
C14C C15C C41C C40C 143.1(6) . . . .
C15C C16C C17C C18C 0.3(9) . . . .
C15C C16C C17C C26C -142.6(6) . . . .
C15C C16C C39C C27C 142.6(6) . . . .
C15C C16C C39C C38C 1.3(10) . . . .
C16C C15C C41C C8C -142.7(6) . . . .
C16C C15C C41C C40C 0.9(10) . . . .
C16C C17C C18C C13C -0.1(9) . . . .
C16C C17C C18C C19C -138.7(7) . . . .
C16C C17C C26C C25C 143.4(6) . . . .
C16C C17C C26C C27C -0.1(7) . . . .
C17C C16C C39C C27C -0.2(7) . . . .
C17C C16C C39C C38C -141.5(6) . . . .
C17C C18C C19C C20C 142.1(6) . . . .
C17C C18C C19C C24C -0.5(9) . . . .
C17C C26C C27C C28C 142.5(6) . . . .
C17C C26C C27C C39C -0.1(7) . . . .
C18C C13C C14C C9C -138.6(7) . . . .
C18C C13C C14C C15C 0.2(9) . . . .
C18C C17C C26C C25C 0.3(9) . . . .
C18C C17C C26C C27C -143.1(6) . . . .
C18C C19C C20C C12C 1.1(7) . . . .
C18C C19C C20C C21C -143.0(6) . . . .
C18C C19C C24C C23C 138.0(7) . . . .
C18C C19C C24C C25C 0.6(9) . . . .
C19C C20C C21C C22C 1.2(10) . . . .
C19C C20C C21C C60C 139.1(7) . . . .
C19C C24C C25C C26C -0.2(9) . . . .
C19C C24C C25C C30C 141.7(6) . . . .
C20C C12C C13C C14C -142.0(6) . . . .
C20C C12C C13C C18C 0.6(8) . . . .
C20C C19C C24C C23C 0.3(10) . . . .
C20C C19C C24C C25C -137.1(7) . . . .
C20C C21C C22C C23C -0.6(10) . . . .
C20C C21C C22C C56C 142.0(6) . . . .
C20C C21C C60C C57C -142.3(7) . . . .
C20C C21C C60C C59C -0.2(10) . . . .
C21C C22C C23C C24C -0.2(10) . . . .
C21C C22C C23C C31C 138.2(7) . . . .
C21C C22C C56C C55C -143.0(7) . . . .
C21C C22C C56C C57C -0.3(8) . . . .
C22C C21C C60C C57C 0.2(8) . . . .
C22C C21C C60C C59C 142.3(7) . . . .
C22C C23C C24C C19C 0.3(9) . . . .
C22C C23C C24C C25C 142.3(6) . . . .
C22C C23C C31C C30C -142.3(6) . . . .
C22C C23C C31C C32C 0.5(10) . . . .
C22C C56C C57C C58C -142.7(7) . . . .
C22C C56C C57C C60C 0.4(8) . . . .
C23C C22C C56C C55C -0.2(10) . . . .
C23C C22C C56C C57C 142.6(6) . . . .
C23C C24C C25C C26C -141.8(6) . . . .
C23C C24C C25C C30C 0.1(7) . . . .
C23C C31C C32C C33C -138.5(7) . . . .
C23C C31C C32C C55C -0.2(10) . . . .
C24C C19C C20C C12C 143.0(6) . . . .
C24C C19C C20C C21C -1.1(10) . . . .
C24C C23C C31C C30C 0.5(7) . . . .
C24C C23C C31C C32C 143.2(6) . . . .
C24C C25C C26C C17C -0.3(9) . . . .
C24C C25C C26C C27C 138.6(7) . . . .
C24C C25C C30C C29C -143.0(6) . . . .
C24C C25C C30C C31C 0.2(7) . . . .
C25C C26C C27C C28C -0.6(9) . . . .
C25C C26C C27C C39C -143.2(6) . . . .
C25C C30C C31C C23C -0.4(7) . . . .
C25C C30C C31C C32C -143.0(6) . . . .
C26C C17C C18C C13C 138.6(6) . . . .
C26C C17C C18C C19C 0.1(9) . . . .
C26C C25C C30C C29C -0.1(9) . . . .
C26C C25C C30C C31C 143.1(6) . . . .
C26C C27C C28C C29C 0.4(9) . . . .
C26C C27C C28C C36C -138.1(7) . . . .
C26C C27C C39C C16C 0.2(7) . . . .
C26C C27C C39C C38C 142.0(6) . . . .
C27C C28C C29C C30C -0.1(10) . . . .
C27C C28C C29C C34C -142.8(6) . . . .
C27C C28C C36C C35C 142.5(6) . . . .
C27C C28C C36C C37C 0.9(10) . . . .
C28C C27C C39C C16C -142.4(6) . . . .
C28C C27C C39C C38C -0.6(10) . . . .
C28C C29C C30C C25C -0.1(10) . . . .
C28C C29C C30C C31C -138.3(6) . . . .
C28C C29C C34C C33C 144.4(6) . . . .
C28C C29C C34C C35C -0.1(7) . . . .
C28C C36C C37C C38C -1.3(10) . . . .
C28C C36C C37C C47C 138.8(7) . . . .
C29C C28C C36C C35C 0.5(7) . . . .
C29C C28C C36C C37C -141.1(6) . . . .
C29C C30C C31C C23C 142.7(6) . . . .
C29C C30C C31C C32C 0.2(10) . . . .
C29C C34C C35C C36C 0.4(8) . . . .
C29C C34C C35C C48C 142.9(6) . . . .
C30C C25C C26C C17C -138.5(6) . . . .
C30C C25C C26C C27C 0.4(9) . . . .
C30C C29C C34C C33C 1.3(10) . . . .
C30C C29C C34C C35C -143.2(7) . . . .
C30C C31C C32C C33C -0.2(10) . . . .
C30C C31C C32C C55C 138.2(7) . . . .
C31C C23C C24C C19C -142.4(6) . . . .
C31C C23C C24C C25C -0.4(7) . . . .
C31C C32C C33C C34C 0.8(10) . . . .
C31C C32C C33C C54C 143.0(6) . . . .
C31C C32C C55C C53C -142.4(7) . . . .
C31C C32C C55C C56C -0.3(10) . . . .
C32C C33C C34C C29C -1.3(10) . . . .
C32C C33C C34C C35C 138.3(7) . . . .
C32C C33C C54C C49C -143.9(7) . . . .
C32C C33C C54C C53C -0.2(7) . . . .
C32C C55C C56C C22C 0.5(10) . . . .
C32C C55C C56C C57C -137.4(7) . . . .
C33C C32C C55C C53C -0.3(7) . . . .
C33C C32C C55C C56C 141.7(7) . . . .
C33C C34C C35C C36C -142.9(7) . . . .
C33C C34C C35C C48C -0.4(10) . . . .
C34C C29C C30C C25C 137.5(6) . . . .
C34C C29C C30C C31C -0.7(10) . . . .
C34C C33C C54C C49C -0.8(10) . . . .
C34C C33C C54C C53C 142.9(6) . . . .
C34C C35C C36C C28C -0.6(7) . . . .
C34C C35C C36C C37C 140.4(7) . . . .
C34C C35C C48C C46C -138.4(7) . . . .
C34C C35C C48C C49C 1.5(10) . . . .
C35C C36C C37C C38C -137.5(7) . . . .
C35C C36C C37C C47C 2.7(11) . . . .
C35C C48C C49C C50C -142.6(7) . . . .
C35C C48C C49C C54C -2.2(10) . . . .
C36C C28C C29C C30C 142.5(7) . . . .
C36C C28C C29C C34C -0.2(7) . . . .
C36C C35C C48C C46C 0.5(10) . . . .
C36C C35C C48C C49C 140.3(7) . . . .
C36C C37C C38C C39C 0.8(10) . . . .
C36C C37C C38C C40C 144.1(6) . . . .
C36C C37C C47C C42C -143.5(7) . . . .
C36C C37C C47C C46C -1.8(10) . . . .
C37C C38C C39C C16C 136.8(7) . . . .
C37C C38C C39C C27C 0.2(9) . . . .
C37C C38C C40C C41C -141.3(7) . . . .
C37C C38C C40C C42C -0.6(7) . . . .
C38C C37C C47C C42C 1.2(8) . . . .
C38C C37C C47C C46C 142.9(7) . . . .
C38C C40C C41C C8C 137.6(7) . . . .
C38C C40C C41C C15C -1.4(10) . . . .
C38C C40C C42C C43C -142.0(6) . . . .
C38C C40C C42C C47C 1.3(7) . . . .
C39C C16C C17C C18C 143.1(6) . . . .
C39C C16C C17C C26C 0.2(7) . . . .
C39C C27C C28C C29C 138.6(6) . . . .
C39C C27C C28C C36C 0.1(9) . . . .
C39C C38C C40C C41C 1.9(10) . . . .
C39C C38C C40C C42C 142.6(6) . . . .
C40C C38C C39C C16C -1.9(10) . . . .
C40C C38C C39C C27C -138.5(7) . . . .
C40C C42C C43C C7C 0.9(10) . . . .
C40C C42C C43C C44C 139.1(7) . . . .
C40C C42C C47C C37C -1.6(8) . . . .
C40C C42C C47C C46C -142.4(7) . . . .
C41C C8C C9C C10C 141.6(6) . . . .
C41C C8C C9C C14C 0.9(7) . . . .
C41C C15C C16C C17C 137.9(7) . . . .
C41C C15C C16C C39C -0.8(10) . . . .
C41C C40C C42C C43C -1.2(10) . . . .
C41C C40C C42C C47C 142.1(6) . . . .
C42C C40C C41C C8C 1.1(10) . . . .
C42C C40C C41C C15C -137.9(7) . . . .
C42C C43C C44C C1C -142.7(7) . . . .
C42C C43C C44C C45C -0.9(10) . . . .
C43C C7C C8C C9C 139.2(7) . . . .
C43C C7C C8C C41C 0.5(10) . . . .
C43C C42C C47C C37C 141.7(7) . . . .
C43C C42C C47C C46C 0.9(10) . . . .
C43C C44C C45C C46C 0.4(10) . . . .
C43C C44C C45C C50C -137.5(7) . . . .
C44C C1C C2C C3C -137.6(7) . . . .
C44C C1C C2C C51C 1.2(10) . . . .
C44C C1C C6C C5C 142.5(6) . . . .
C44C C1C C6C C7C 0.3(7) . . . .
C44C C45C C46C C47C 0.7(10) . . . .
C44C C45C C46C C48C -142.7(6) . . . .
C44C C45C C50C C49C 143.0(6) . . . .
C44C C45C C50C C51C 0.6(9) . . . .
C45C C46C C47C C37C -138.2(7) . . . .
C45C C46C C47C C42C -1.3(10) . . . .
C45C C46C C48C C35C 143.0(7) . . . .
C45C C46C C48C C49C -0.6(8) . . . .
C45C C50C C51C C2C -0.6(9) . . . .
C45C C50C C51C C52C 137.5(7) . . . .
C46C C45C C50C C49C 0.8(8) . . . .
C46C C45C C50C C51C -141.6(6) . . . .
C46C C48C C49C C50C 1.1(8) . . . .
C46C C48C C49C C54C 141.4(7) . . . .
C47C C37C C38C C39C -143.7(7) . . . .
C47C C37C C38C C40C -0.4(8) . . . .
C47C C42C C43C C7C -137.9(7) . . . .
C47C C42C C43C C44C 0.3(10) . . . .
C47C C46C C48C C35C 0.3(11) . . . .
C47C C46C C48C C49C -143.3(7) . . . .
C48C C35C C36C C28C -142.9(7) . . . .
C48C C35C C36C C37C -2.0(11) . . . .
C48C C46C C47C C37C 0.3(10) . . . .
C48C C46C C47C C42C 137.1(7) . . . .
C48C C49C C50C C45C -1.2(8) . . . .
C48C C49C C50C C51C 142.5(6) . . . .
C48C C49C C54C C33C 1.8(10) . . . .
C48C C49C C54C C53C -137.0(7) . . . .
C49C C50C C51C C2C -139.4(6) . . . .
C49C C50C C51C C52C -1.2(10) . . . .
C50C C45C C46C C47C 143.2(7) . . . .
C50C C45C C46C C48C -0.2(7) . . . .
C50C C49C C54C C33C 137.2(7) . . . .
C50C C49C C54C C53C -1.7(10) . . . .
C50C C51C C52C C53C 0.3(10) . . . .
C50C C51C C52C C58C -142.3(7) . . . .
C51C C2C C3C C4C -142.5(6) . . . .
C51C C2C C3C C58C 0.5(7) . . . .
C51C C52C C53C C54C 0.1(10) . . . .
C51C C52C C53C C55C -138.3(7) . . . .
C51C C52C C58C C3C 0.4(7) . . . .
C51C C52C C58C C57C 142.6(6) . . . .
C52C C53C C54C C33C -142.8(6) . . . .
C52C C53C C54C C49C 0.7(10) . . . .
C52C C53C C55C C32C 142.9(6) . . . .
C52C C53C C55C C56C 0.1(10) . . . .
C53C C52C C58C C3C -141.7(6) . . . .
C53C C52C C58C C57C 0.5(10) . . . .
C53C C55C C56C C22C 138.2(7) . . . .
C53C C55C C56C C57C 0.3(10) . . . .
C54C C33C C34C C29C -139.5(7) . . . .
C54C C33C C34C C35C 0.0(10) . . . .
C54C C49C C50C C45C -141.8(7) . . . .
C54C C49C C50C C51C 2.0(10) . . . .
C54C C53C C55C C32C 0.2(7) . . . .
C54C C53C C55C C56C -142.5(6) . . . .
C55C C32C C33C C34C -141.9(6) . . . .
C55C C32C C33C C54C 0.3(7) . . . .
C55C C53C C54C C33C 0.0(7) . . . .
C55C C53C C54C C49C 143.5(6) . . . .
C55C C56C C57C C58C -0.3(10) . . . .
C55C C56C C57C C60C 142.8(6) . . . .
C56C C22C C23C C24C -138.7(7) . . . .
C56C C22C C23C C31C -0.3(10) . . . .
C56C C57C C58C C3C 138.0(7) . . . .
C56C C57C C58C C52C -0.1(10) . . . .
C56C C57C C60C C21C -0.3(8) . . . .
C56C C57C C60C C59C -142.3(7) . . . .
C58C C3C C4C C5C -138.8(6) . . . .
C58C C3C C4C C59C 0.0(10) . . . .
C58C C52C C53C C54C 137.8(7) . . . .
C58C C52C C53C C55C -0.5(10) . . . .
C58C C57C C60C C21C 142.8(6) . . . .
C58C C57C C60C C59C 0.8(10) . . . .
C59C C4C C5C C6C -143.4(6) . . . .
C59C C4C C5C C10C 1.0(7) . . . .
C59C C11C C12C C13C -137.9(7) . . . .
C59C C11C C12C C20C -0.7(10) . . . .
C60C C21C C22C C23C -142.5(6) . . . .
C60C C21C C22C C56C 0.1(8) . . . .
C60C C57C C58C C3C -1.0(10) . . . .
C60C C57C C58C C52C -139.2(7) . . . .
Se1A P1A C1A C2A -93.7(5) . . . .
Se1A P1A C1A C6A 96.0(5) . . . .
Se1A P1A C7A C8A 94.1(5) . . . .
Se1A P1A C7A C12A -94.5(5) . . . .
Se1A P1A C13A C14A -94.0(5) . . . .
Se1A P1A C13A C18A 94.0(5) . . . .
P1A C1A C2A O3A -4.3(8) . . . .
P1A C1A C2A C3A 176.8(5) . . . .
P1A C1A C6A O2A 2.7(7) . . . .
P1A C1A C6A C5A -178.6(5) . . . .
P1A C7A C8A O1A 3.8(8) . . . .
P1A C7A C8A C9A -177.3(5) . . . .
P1A C7A C12A O2A -4.0(8) . . . .
P1A C7A C12A C11A 177.4(5) . . . .
P1A C13A C14A O1A -6.1(8) . . . .
P1A C13A C14A C15A 176.7(5) . . . .
P1A C13A C18A O3A 2.9(8) . . . .
P1A C13A C18A C17A -177.8(5) . . . .
O1A C8A C9A C10A 175.5(6) . . . .
O1A C14A C15A C16A -173.4(6) . . . .
C1A P1A C7A C8A -135.3(5) . . . .
C1A P1A C7A C12A 36.0(5) . . . .
C1A P1A C13A C14A 136.0(5) . . . .
C1A P1A C13A C18A -36.0(5) . . . .
C1A C2A O3A C18A -39.0(8) . . . .
C1A C2A C3A C4A 5.3(9) . . . .
C2A C1A C6A O2A -167.5(5) . . . .
C2A C1A C6A C5A 11.3(8) . . . .
C2A O3A C18A C13A 40.0(8) . . . .
C2A O3A C18A C17A -139.3(6) . . . .
C2A C3A C4A C5A 3.8(10) . . . .
O3A C2A C3A C4A -173.6(6) . . . .
C3A C2A O3A C18A 139.8(6) . . . .
C3A C4A C5A C6A -5.5(10) . . . .
C4A C5A C6A C1A -2.2(9) . . . .
C4A C5A C6A O2A 176.6(6) . . . .
C6A C1A C2A O3A 166.0(5) . . . .
C6A C1A C2A C3A -12.9(8) . . . .
C6A O2A C12A C7A -39.3(8) . . . .
C6A O2A C12A C11A 139.3(6) . . . .
C7A P1A C1A C2A 134.7(5) . . . .
C7A P1A C1A C6A -35.7(5) . . . .
C7A P1A C13A C14A 37.4(6) . . . .
C7A P1A C13A C18A -134.6(5) . . . .
C7A C8A C9A C10A -3.4(9) . . . .
C8A O1A C14A C13A -37.6(8) . . . .
C8A O1A C14A C15A 139.6(6) . . . .
C8A C7A C12A O2A 167.3(5) . . . .
C8A C7A C12A C11A -11.2(9) . . . .
C8A C9A C10A C11A -5.0(10) . . . .
C9A C10A C11A C12A 5.3(9) . . . .
C10A C11A C12A O2A -175.7(5) . . . .
C10A C11A C12A C7A 2.9(9) . . . .
C12A O2A C6A C1A 40.0(8) . . . .
C12A O2A C6A C5A -138.8(6) . . . .
C12A C7A C8A O1A -167.4(5) . . . .
C12A C7A C8A C9A 11.4(9) . . . .
C13A P1A C1A C2A 36.6(5) . . . .
C13A P1A C1A C6A -133.8(5) . . . .
C13A P1A C7A C8A -36.4(6) . . . .
C13A P1A C7A C12A 135.0(5) . . . .
C13A C14A C15A C16A 3.9(9) . . . .
C14A O1A C8A C7A 38.4(8) . . . .
C14A O1A C8A C9A -140.4(6) . . . .
C14A C13A C18A O3A -168.9(6) . . . .
C14A C13A C18A C17A 10.4(9) . . . .
C14A C15A C16A C17A 4.8(10) . . . .
C15A C16A C17A C18A -6.1(10) . . . .
C16A C17A C18A O3A 177.8(6) . . . .
C16A C17A C18A C13A -1.5(9) . . . .
C18A C13A C14A O1A 165.7(6) . . . .
C18A C13A C14A C15A -11.5(9) . . . .

_cod_database_fobs_code 4517247
